data_7244569
loop_
_publ_author_name
'Cao, Ming-Yang'
'Hu, Chun-Li'
'Chen, Peng-Fei'
'Wang, Qian'
'Li, Bing-Xuan'
'Lin, Yuan'
'Mao, Jiang-Gao'

_publ_section_title
;
 Cd4REO(BO3)3 (RE = Sm, Eu, Tb): three new cadmium--rare earth oxyborates
 with both good NLO and luminescence properties
;
_journal_name_full CrystEngComm
_journal_paper_doi 10.1039/D2CE00080F
_journal_year 2022
_chemical_formula_moiety '0.5(B6 Cd8 O20 Tb2)'
_chemical_formula_sum 'B3 Cd4 O10 Tb'
_chemical_formula_weight 800.95
_space_group_crystal_system monoclinic
_space_group_IT_number 8
_space_group_name_Hall 'C -2y'
_space_group_name_H-M_alt 'C 1 m 1'
_atom_sites_solution_primary iterative
_audit_creation_date 2021-09-29
_audit_creation_method
;
Olex2 1.2-alpha
(compiled 2018.07.26 svn.r3523 for OlexSys, GUI svn.r5532)
;
_audit_update_record
;
2022-01-03 deposited with the CCDC.	2022-02-11 downloaded from the CCDC.
;
_cell_angle_alpha 90
_cell_angle_beta 100.227(9)
_cell_angle_gamma 90
_cell_formula_units_Z 2
_cell_length_a 7.9549(7)
_cell_length_b 15.7709(14)
_cell_length_c 3.4813(3)
_cell_measurement_reflns_used 3037
_cell_measurement_temperature 293(2)
_cell_measurement_theta_max 30.2160
_cell_measurement_theta_min 2.5270
_cell_volume 429.81(7)
_computing_molecular_graphics 'Olex2 (Dolomanov et al., 2009)'
_computing_publication_material 'Olex2 (Dolomanov et al., 2009)'
_computing_structure_refinement 'olex2.refine (Bourhis et al., 2015)'
_computing_structure_solution 'olex2.solve (Bourhis et al., 2015)'
_diffrn_ambient_temperature 293(2)
_diffrn_measured_fraction_theta_full 0.995
_diffrn_measured_fraction_theta_max 0.996
_diffrn_measurement_device_type 'multiwire proportional'
_diffrn_measurement_method 'phi and omega scans'
_diffrn_radiation_monochromator graphite
_diffrn_radiation_type MoK\a
_diffrn_radiation_wavelength 0.71073
_diffrn_reflns_av_R_equivalents 0.0465
_diffrn_reflns_av_unetI/netI 0.0341
_diffrn_reflns_Laue_measured_fraction_full 0.995
_diffrn_reflns_Laue_measured_fraction_max 0.996
_diffrn_reflns_limit_h_max 10
_diffrn_reflns_limit_h_min -10
_diffrn_reflns_limit_k_max 20
_diffrn_reflns_limit_k_min -20
_diffrn_reflns_limit_l_max 4
_diffrn_reflns_limit_l_min -4
_diffrn_reflns_number 4718
_diffrn_reflns_point_group_measured_fraction_full 0.998
_diffrn_reflns_point_group_measured_fraction_max 0.998
_diffrn_reflns_theta_full 25.242
_diffrn_reflns_theta_max 27.102
_diffrn_reflns_theta_min 2.905
_exptl_absorpt_coefficient_mu 17.899
_exptl_absorpt_correction_T_max 1.00000
_exptl_absorpt_correction_T_min 0.61841
_exptl_absorpt_correction_type multi-scan
_exptl_absorpt_process_details
;
CrysAlisPro 1.171.39.9f (Rigaku Oxford Diffraction, 2015)
Empirical absorption correction using spherical harmonics,
 implemented in SCALE3 ABSPACK scaling algorithm.
;
_exptl_crystal_colour yellow
_exptl_crystal_colour_primary yellow
_exptl_crystal_density_diffrn 6.189
_exptl_crystal_description block
_exptl_crystal_F_000 704
_exptl_crystal_size_max 0.5
_exptl_crystal_size_mid 0.3
_exptl_crystal_size_min 0.3
_refine_diff_density_max 1.019
_refine_diff_density_min -1.325
_refine_diff_density_rms 0.249
_refine_ls_abs_structure_details
;
 Refined as an inversion twin.
;
_refine_ls_abs_structure_Flack 0.16(3)
_refine_ls_extinction_coef 0.0027(4)
_refine_ls_extinction_expression Fc^*^=kFc[1+0.001xFc^2^\l^3^/sin(2\q)]^-1/4^
_refine_ls_extinction_method 'SHELXL-2014/7 (Sheldrick 2014'
_refine_ls_goodness_of_fit_ref 1.091
_refine_ls_hydrogen_treatment undef
_refine_ls_matrix_type full
_refine_ls_number_parameters 90
_refine_ls_number_reflns 983
_refine_ls_number_restraints 20
_refine_ls_restrained_S_all 1.080
_refine_ls_R_factor_all 0.0250
_refine_ls_R_factor_gt 0.0244
_refine_ls_shift/su_max 0.000
_refine_ls_shift/su_mean 0.000
_refine_ls_structure_factor_coef Fsqd
_refine_ls_weighting_details 'w=1/[\s^2^(Fo^2^)+(0.0284P)^2^+7.9315P] where P=(Fo^2^+2Fc^2^)/3'
_refine_ls_weighting_scheme calc
_refine_ls_wR_factor_gt 0.0601
_refine_ls_wR_factor_ref 0.0608
_reflns_Friedel_coverage 0.984
_reflns_Friedel_fraction_full 1.000
_reflns_Friedel_fraction_max 1.000
_reflns_number_gt 975
_reflns_number_total 983
_reflns_threshold_expression 'I > 2\s(I)'
_cod_data_source_file d2ce00080f1.cif
_cod_data_source_block Cd4TbO(BO3)3
_cod_database_code 7244569
_shelx_shelxl_version_number 2014/7
_shelx_space_group_comment
;
The symmetry employed for this shelxl refinement is uniquely defined
by the following loop, which should always be used as a source of
symmetry information in preference to the above space-group names.
They are only intended as comments.
;
_shelx_estimated_absorpt_t_max 0.075
_shelx_estimated_absorpt_t_min 0.040
_olex2_refinement_description
;
1. Twinned data refinement
 Scales: 0.84(3)
 0.16(3)
2. Uiso/Uaniso restraints and constraints
Uanis(O4) \\sim Ueq, Uanis(B2) \\sim Ueq, Uanis(B1) \\sim Ueq: with sigma of
0.003 and sigma for terminal atoms of 0.006
;
_olex2_submission_special_instructions 'No special instructions were received'

loop_
_space_group_symop_operation_xyz
'x, y, z'
'x, -y, z'
'x+1/2, y+1/2, z'
'x+1/2, -y+1/2, z'

loop_
_atom_site_label
_atom_site_type_symbol
_atom_site_fract_x
_atom_site_fract_y
_atom_site_fract_z
_atom_site_U_iso_or_equiv
_atom_site_adp_type
_atom_site_occupancy
_atom_site_site_symmetry_order
_atom_site_calc_flag
_atom_site_refinement_flags_posn
_atom_site_refinement_flags_adp
_atom_site_refinement_flags_occupancy
_atom_site_disorder_assembly
_atom_site_disorder_group
Tb1 Tb 0.85016(13) 0.5000 0.4982(3) 0.0174(3) Uani 1 2 d S T P . .
Cd1 Cd 0.61627(14) 0.17862(6) 0.1420(3) 0.0108(3) Uani 1 1 d . . . . .
Cd2 Cd 0.49794(12) 0.38790(6) 0.8359(3) 0.0087(3) Uani 1 1 d . . . . .
B1 B 0.304(2) 0.1956(10) 0.582(5) 0.006(3) Uani 1 1 d . U . . .
B2 B 0.733(3) 0.0000 0.207(8) 0.010(4) Uani 1 2 d S TU P . .
O1 O 0.1461(17) 0.1771(9) 0.390(4) 0.030(3) Uani 1 1 d . . . . .
O2 O 0.3278(19) 0.2701(8) 0.798(4) 0.030(3) Uani 1 1 d . . . . .
O3 O 0.4424(15) 0.1445(8) 0.580(3) 0.018(3) Uani 1 1 d . . . . .
O4 O 0.555(2) 0.0000 0.091(6) 0.021(4) Uani 1 2 d S TU P . .
O5 O 0.8125(13) 0.0752(7) 0.263(3) 0.013(2) Uani 1 1 d . . . . .
O6 O 0.676(2) 0.5000 0.922(5) 0.014(3) Uani 1 2 d S T P . .

loop_
_atom_site_aniso_label
_atom_site_aniso_U_11
_atom_site_aniso_U_22
_atom_site_aniso_U_33
_atom_site_aniso_U_23
_atom_site_aniso_U_13
_atom_site_aniso_U_12
Tb1 0.0114(5) 0.0286(7) 0.0123(5) 0.000 0.0023(4) 0.000
Cd1 0.0114(5) 0.0125(5) 0.0092(5) -0.0008(4) 0.0037(4) 0.0007(4)
Cd2 0.0074(5) 0.0104(5) 0.0083(5) -0.0002(4) 0.0013(4) -0.0016(4)
B1 0.006(4) 0.005(4) 0.006(4) 0.002(4) 0.002(4) 0.002(4)
B2 0.010(6) 0.011(6) 0.009(6) 0.000 0.001(4) 0.000
O1 0.020(7) 0.054(9) 0.015(6) -0.007(6) 0.005(6) -0.019(6)
O2 0.044(8) 0.017(6) 0.038(9) -0.015(6) 0.032(7) -0.015(6)
O3 0.018(6) 0.020(6) 0.019(6) 0.003(5) 0.010(5) 0.011(5)
O4 0.020(5) 0.022(5) 0.021(5) 0.000 0.002(4) 0.000
O5 0.012(5) 0.014(6) 0.012(6) 0.002(4) -0.002(4) -0.002(4)
O6 0.013(8) 0.018(8) 0.010(8) 0.000 -0.001(6) 0.000

loop_
_atom_type_symbol
_atom_type_description
_atom_type_scat_dispersion_real
_atom_type_scat_dispersion_imag
_atom_type_scat_source
B B 0.0013 0.0007 'International Tables Vol C Tables 4.2.6.8 and 6.1.1.4'
Cd Cd -0.8075 1.2024 'International Tables Vol C Tables 4.2.6.8 and 6.1.1.4'
Tb Tb -0.1723 4.1537 'International Tables Vol C Tables 4.2.6.8 and 6.1.1.4'
O O 0.0106 0.0060 'International Tables Vol C Tables 4.2.6.8 and 6.1.1.4'

loop_
_geom_angle_atom_site_label_1
_geom_angle_atom_site_label_2
_geom_angle_atom_site_label_3
_geom_angle
_geom_angle_site_symmetry_1
_geom_angle_site_symmetry_3
_geom_angle_publ_flag
Tb1 Tb1 Tb1 180.0 1_554 1_556 ?
Tb1 Tb1 Cd2 62.94(2) 1_556 . ?
Tb1 Tb1 Cd2 61.10(2) 1_554 2_564 ?
Tb1 Tb1 Cd2 117.06(2) 1_554 2_565 ?
Tb1 Tb1 Cd2 118.90(2) 1_556 1_554 ?
Tb1 Tb1 Cd2 62.94(2) 1_556 2_565 ?
Tb1 Tb1 Cd2 118.90(2) 1_556 2_564 ?
Tb1 Tb1 Cd2 117.06(2) 1_554 . ?
Tb1 Tb1 Cd2 61.10(2) 1_554 1_554 ?
Cd2 Tb1 Cd2 55.959(19) . 1_554 ?
Cd2 Tb1 Cd2 83.94(3) 2_565 1_554 ?
Cd2 Tb1 Cd2 55.959(19) 2_565 2_564 ?
Cd2 Tb1 Cd2 83.94(3) . 2_564 ?
Cd2 Tb1 Cd2 56.40(3) 1_554 2_564 ?
Cd2 Tb1 Cd2 57.46(3) 2_565 . ?
O3 Tb1 Tb1 93.7(3) 4 1_554 ?
O3 Tb1 Tb1 93.7(3) 3 1_554 ?
O3 Tb1 Tb1 86.3(3) 3 1_556 ?
O3 Tb1 Tb1 86.3(3) 4 1_556 ?
O3 Tb1 Cd2 74.9(3) 3 2_565 ?
O3 Tb1 Cd2 78.7(3) 4 1_554 ?
O3 Tb1 Cd2 130.8(3) 3 . ?
O3 Tb1 Cd2 74.9(3) 4 . ?
O3 Tb1 Cd2 134.7(3) 3 1_554 ?
O3 Tb1 Cd2 78.7(3) 3 2_564 ?
O3 Tb1 Cd2 134.7(3) 4 2_564 ?
O3 Tb1 Cd2 130.8(3) 4 2_565 ?
O3 Tb1 O3 144.1(6) 3 4 ?
O4 Tb1 Tb1 136.8(5) 3 1_556 ?
O4 Tb1 Tb1 138.0(5) 3_556 1_554 ?
O4 Tb1 Tb1 43.2(5) 3 1_554 ?
O4 Tb1 Tb1 42.0(5) 3_556 1_556 ?
O4 Tb1 Cd2 99.4(4) 3_556 2_565 ?
O4 Tb1 Cd2 148.47(19) 3_556 2_564 ?
O4 Tb1 Cd2 98.8(4) 3 2_564 ?
O4 Tb1 Cd2 147.6(2) 3 . ?
O4 Tb1 Cd2 147.6(2) 3 2_565 ?
O4 Tb1 Cd2 99.4(4) 3_556 . ?
O4 Tb1 Cd2 148.5(2) 3_556 1_554 ?
O4 Tb1 Cd2 98.8(4) 3 1_554 ?
O4 Tb1 O3 80.8(3) 3 3 ?
O4 Tb1 O3 80.8(3) 3 4 ?
O4 Tb1 O3 75.5(3) 3_556 3 ?
O4 Tb1 O3 75.5(3) 3_556 4 ?
O4 Tb1 O4 94.8(7) 3 3_556 ?
O6 Tb1 Tb1 38.4(4) . 1_556 ?
O6 Tb1 Tb1 142.2(4) 1_554 1_556 ?
O6 Tb1 Tb1 37.8(4) 1_554 1_554 ?
O6 Tb1 Tb1 141.6(4) . 1_554 ?
O6 Tb1 Cd2 85.5(4) . 1_554 ?
O6 Tb1 Cd2 34.7(2) . . ?
O6 Tb1 Cd2 84.2(4) 1_554 . ?
O6 Tb1 Cd2 85.5(4) . 2_564 ?
O6 Tb1 Cd2 33.5(2) 1_554 1_554 ?
O6 Tb1 Cd2 84.2(4) 1_554 2_565 ?
O6 Tb1 Cd2 34.7(2) . 2_565 ?
O6 Tb1 Cd2 33.5(2) 1_554 2_564 ?
O6 Tb1 O3 103.7(3) 1_554 4 ?
O6 Tb1 O3 97.8(3) . 4 ?
O6 Tb1 O3 97.8(3) . 3 ?
O6 Tb1 O3 103.7(3) 1_554 3 ?
O6 Tb1 O4 175.2(6) . 3 ?
O6 Tb1 O4 80.4(6) . 3_556 ?
O6 Tb1 O4 81.0(6) 1_554 3 ?
O6 Tb1 O4 175.8(7) 1_554 3_556 ?
O6 Tb1 O6 103.8(7) . 1_554 ?
B1 Cd1 O2 100.8(4) 4 1_554 ?
B1 Cd1 O4 143.9(5) 4 . ?
O1 Cd1 B1 29.0(5) 4 4 ?
O1 Cd1 O2 54.2(4) 4 4 ?
O1 Cd1 O2 71.9(4) 4 1_554 ?
O1 Cd1 O4 161.6(5) 4 . ?
O2 Cd1 B1 29.4(4) 4 4 ?
O2 Cd1 B1 71.0(5) 4_554 4 ?
O2 Cd1 O1 80.0(5) 4_554 4 ?
O2 Cd1 O2 86.2(5) 4_554 4 ?
O2 Cd1 O2 123.2(2) 4 1_554 ?
O2 Cd1 O2 102.1(4) 4_554 1_554 ?
O2 Cd1 O4 111.3(4) 1_554 . ?
O2 Cd1 O4 115.7(5) 4_554 . ?
O2 Cd1 O4 114.8(5) 4 . ?
O3 Cd1 B1 97.5(5) . 4 ?
O3 Cd1 B1 146.9(5) 1_554 4 ?
O3 Cd1 O1 90.9(4) . 4 ?
O3 Cd1 O1 122.6(4) 1_554 4 ?
O3 Cd1 O2 91.4(5) 1_554 4_554 ?
O3 Cd1 O2 176.3(4) 1_554 4 ?
O3 Cd1 O2 168.2(5) . 4_554 ?
O3 Cd1 O2 82.4(4) . 4 ?
O3 Cd1 O2 54.6(4) 1_554 1_554 ?
O3 Cd1 O2 81.9(4) . 1_554 ?
O3 Cd1 O3 99.9(5) 1_554 . ?
O3 Cd1 O4 72.1(5) . . ?
O3 Cd1 O4 68.8(5) 1_554 . ?
O5 Cd1 B1 97.3(4) . 4 ?
O5 Cd1 O1 126.4(4) . 4 ?
O5 Cd1 O2 75.6(4) . 4 ?
O5 Cd1 O2 161.2(4) . 1_554 ?
O5 Cd1 O2 79.1(4) . 4_554 ?
O5 Cd1 O3 106.8(4) . 1_554 ?
O5 Cd1 O3 100.7(4) . . ?
O5 Cd1 O4 53.3(4) . . ?
Tb1 Cd2 Tb1 55.959(19) . 1_556 ?
O1 Cd2 Tb1 58.7(4) 4_556 1_556 ?
O1 Cd2 Tb1 59.8(4) 4 . ?
O1 Cd2 Tb1 100.1(4) 4_556 . ?
O1 Cd2 Tb1 101.8(4) 4 1_556 ?
O1 Cd2 O1 96.7(5) 4_556 4 ?
O1 Cd2 O5 167.0(5) 4 4_456 ?
O1 Cd2 O5 166.9(5) 4_556 4_455 ?
O1 Cd2 O5 82.3(4) 4_556 4_456 ?
O2 Cd2 Tb1 148.0(3) . . ?
O2 Cd2 Tb1 142.1(4) . 1_556 ?
O2 Cd2 O1 84.1(6) . 4_556 ?
O2 Cd2 O1 88.2(5) . 4 ?
O2 Cd2 O5 82.9(5) . 4_455 ?
O2 Cd2 O5 78.8(4) . 4_456 ?
O5 Cd2 Tb1 133.1(3) 4_456 . ?
O5 Cd2 Tb1 134.4(3) 4_455 1_556 ?
O5 Cd2 Tb1 88.8(3) 4_456 1_556 ?
O5 Cd2 Tb1 90.5(3) 4_455 . ?
O5 Cd2 O1 81.9(4) 4_455 4 ?
O5 Cd2 O5 96.1(4) 4_455 4_456 ?
O6 Cd2 Tb1 33.1(4) . 1_556 ?
O6 Cd2 Tb1 33.8(4) . . ?
O6 Cd2 O1 91.2(5) . 4_556 ?
O6 Cd2 O1 93.1(5) . 4 ?
O6 Cd2 O2 175.2(6) . . ?
O6 Cd2 O5 99.9(5) . 4_456 ?
O6 Cd2 O5 101.8(5) . 4_455 ?
O1 B1 Cd1 61.2(9) . 4_455 ?
O1 B1 O2 118.5(14) . . ?
O1 B1 O3 123.5(15) . . ?
O2 B1 Cd1 72.7(9) . 4_455 ?
O3 B1 Cd1 140.9(11) . 4_455 ?
O3 B1 O2 118.0(14) . . ?
O5 B2 O4 118.0(11) . . ?
O5 B2 O4 118.0(11) 2 . ?
O5 B2 O5 124(2) . 2 ?
Cd2 O1 Cd1 128.0(6) 4_455 4_455 ?
Cd2 O1 Cd1 96.6(5) 4_454 4_455 ?
Cd2 O1 Cd2 96.7(5) 4_454 4_455 ?
B1 O1 Cd1 89.8(10) . 4_455 ?
B1 O1 Cd2 107.5(10) . 4_455 ?
B1 O1 Cd2 143.3(11) . 4_454 ?
Cd2 O2 Cd1 99.2(5) . 4_456 ?
B1 O2 Cd1 121.4(10) . 4_456 ?
B1 O2 Cd2 137.6(10) . . ?
Cd1 O3 Tb1 117.3(5) 1_556 3_445 ?
Cd1 O3 Tb1 110.6(5) . 3_445 ?
Cd1 O3 Cd1 99.9(5) 1_556 . ?
B1 O3 Tb1 109.4(10) . 3_445 ?
B1 O3 Cd1 116.4(9) . . ?
B1 O3 Cd1 103.1(9) . 1_556 ?
Tb1 O4 Tb1 94.8(6) 3_445 3_444 ?
Tb1 O4 Cd1 95.3(4) 3_445 . ?
Tb1 O4 Cd1 97.8(4) 3_444 . ?
B2 O4 Tb1 127.0(15) . 3_445 ?
B2 O4 Tb1 138.2(15) . 3_444 ?
B2 O4 Cd1 80.1(4) . . ?
Cd1 O5 Cd2 107.0(4) . 4 ?
Cd1 O5 Cd2 101.3(4) . 4_554 ?
Cd2 O5 Cd2 96.1(4) 4 4_554 ?
B2 O5 Cd1 108.6(12) . . ?
B2 O5 Cd2 117.5(13) . 4_554 ?
B2 O5 Cd2 123.7(13) . 4 ?
Tb1 O6 Tb1 103.8(7) . 1_556 ?
Tb1 O6 Cd2 111.5(5) . 2_565 ?
Tb1 O6 Cd2 113.4(5) 1_556 . ?
Tb1 O6 Cd2 113.4(5) 1_556 2_565 ?
Tb1 O6 Cd2 111.5(5) . . ?
Cd2 O6 Cd2 103.5(6) 2_565 . ?

loop_
_geom_bond_atom_site_label_1
_geom_bond_atom_site_label_2
_geom_bond_distance
_geom_bond_site_symmetry_2
_geom_bond_publ_flag
Tb1 Tb1 3.4813(3) 1_554 ?
Tb1 Tb1 3.4813(3) 1_556 ?
Tb1 Cd2 3.7413(13) 1_554 ?
Tb1 Cd2 3.6781(13) . ?
Tb1 Cd2 3.6781(13) 2_565 ?
Tb1 Cd2 3.7413(13) 2_564 ?
Tb1 O3 2.395(12) 4 ?
Tb1 O3 2.395(13) 3 ?
Tb1 O4 2.338(19) 3 ?
Tb1 O4 2.391(19) 3_556 ?
Tb1 O6 2.226(16) 1_554 ?
Tb1 O6 2.199(17) . ?
Cd1 B1 2.775(16) 4 ?
Cd1 O1 2.431(15) 4 ?
Cd1 O2 2.710(16) 4 ?
Cd1 O2 2.373(13) 4_554 ?
Cd1 O2 2.793(16) 1_554 ?
Cd1 O3 2.251(12) 1_554 ?
Cd1 O3 2.298(12) . ?
Cd1 O4 2.860(3) . ?
Cd1 O5 2.246(11) . ?
Cd2 Tb1 3.7414(13) 1_556 ?
Cd2 O1 2.345(14) 4 ?
Cd2 O1 2.313(13) 4_556 ?
Cd2 O2 2.288(12) . ?
Cd2 O5 2.334(10) 4_455 ?
Cd2 O5 2.346(11) 4_456 ?
Cd2 O6 2.251(10) . ?
B1 Cd1 2.775(16) 4_455 ?
B1 O1 1.35(2) . ?
B1 O2 1.39(2) . ?
B1 O3 1.364(18) . ?
B2 O4 1.40(3) . ?
B2 O5 1.343(16) . ?
B2 O5 1.343(16) 2 ?
O1 Cd1 2.431(15) 4_455 ?
O1 Cd2 2.345(14) 4_455 ?
O1 Cd2 2.313(13) 4_454 ?
O2 Cd1 2.373(13) 4_456 ?
O3 Tb1 2.395(12) 3_445 ?
O3 Cd1 2.251(12) 1_556 ?
O4 Tb1 2.338(19) 3_445 ?
O4 Tb1 2.391(19) 3_444 ?
O5 Cd2 2.334(10) 4 ?
O5 Cd2 2.346(11) 4_554 ?
O6 Tb1 2.226(16) 1_556 ?
O6 Cd2 2.251(10) 2_565 ?

loop_
_twin_individual_id
_twin_individual_mass_fraction_refined
1 0.84(3)
2 0.16(3)
